data_7059686
loop_
_publ_author_name
'Madhu, Vedichi'
'Kanakati, Arun Kumar'
'Das, Samar K.'

_publ_section_title
;
 Serendipitous isolation of a triazinone-based air stable organic radical:
 synthesis, crystal structure, and computation
;
_journal_issue 26
_journal_name_full 'New Journal of Chemistry'
_journal_page_first 10781
_journal_page_last 10785
_journal_paper_doi 10.1039/D0NJ02028A
_journal_volume 44
_journal_year 2020
_chemical_formula_moiety 'F6 P, C23 H16 N7 O'
_chemical_formula_sum 'C23 H16 F6 N7 O P'
_chemical_formula_weight 551.40
_space_group_crystal_system monoclinic
_space_group_IT_number 14
_space_group_name_Hall '-P 2ybc'
_space_group_name_H-M_alt 'P 1 21/c 1'
_atom_sites_solution_hydrogens geom
_audit_block_doi 10.5517/ccdc.csd.cc23w6bk
_audit_creation_date 2020-05-18
_audit_creation_method
;
Olex2 1.3-ac4
(compiled 2018.12.18 svn.r3554 for Rigaku Oxford Diffraction, GUI svn.r1)
;
_audit_update_record
;
2020-05-26 deposited with the CCDC.	2020-06-08 downloaded from the CCDC.
;
_cell_angle_alpha 90
_cell_angle_beta 87.874(10)
_cell_angle_gamma 90
_cell_formula_units_Z 4
_cell_length_a 5.036(2)
_cell_length_b 19.412(9)
_cell_length_c 23.741(10)
_cell_measurement_reflns_used 1711
_cell_measurement_temperature 273(2)
_cell_measurement_theta_max 2.27
_cell_measurement_theta_min 27.94
_cell_volume 2319.3(17)
_computing_molecular_graphics 'Olex2 (Dolomanov et al., 2009)'
_computing_publication_material 'Olex2 (Dolomanov et al., 2009)'
_computing_structure_refinement 'ShelXL (Sheldrick, 2015)'
_diffrn_ambient_temperature 273.15
_diffrn_measured_fraction_theta_full 0.999
_diffrn_measured_fraction_theta_max 0.999
_diffrn_measurement_device_type 'Bruker APEX-II CCD'
_diffrn_radiation_type MoK\a
_diffrn_radiation_wavelength 0.71073
_diffrn_reflns_av_R_equivalents 0.1317
_diffrn_reflns_av_unetI/netI 0.1288
_diffrn_reflns_Laue_measured_fraction_full 0.999
_diffrn_reflns_Laue_measured_fraction_max 0.999
_diffrn_reflns_limit_h_max 5
_diffrn_reflns_limit_h_min -5
_diffrn_reflns_limit_k_max 17
_diffrn_reflns_limit_k_min -23
_diffrn_reflns_limit_l_max 28
_diffrn_reflns_limit_l_min -23
_diffrn_reflns_number 14864
_diffrn_reflns_point_group_measured_fraction_full 0.999
_diffrn_reflns_point_group_measured_fraction_max 0.999
_diffrn_reflns_theta_full 25.000
_diffrn_reflns_theta_max 25.000
_diffrn_reflns_theta_min 1.355
_exptl_absorpt_coefficient_mu 0.201
_exptl_absorpt_correction_type none
_exptl_crystal_colour colourless
_exptl_crystal_colour_primary colourless
_exptl_crystal_density_diffrn 1.579
_exptl_crystal_description block
_exptl_crystal_F_000 1120
_exptl_crystal_size_max 0.2
_exptl_crystal_size_mid 0.18
_exptl_crystal_size_min 0.15
_refine_diff_density_max 0.378
_refine_diff_density_min -0.321
_refine_diff_density_rms 0.055
_refine_ls_extinction_method none
_refine_ls_goodness_of_fit_ref 0.972
_refine_ls_hydrogen_treatment constr
_refine_ls_matrix_type full
_refine_ls_number_parameters 343
_refine_ls_number_reflns 4044
_refine_ls_number_restraints 0
_refine_ls_restrained_S_all 0.972
_refine_ls_R_factor_all 0.1620
_refine_ls_R_factor_gt 0.0683
_refine_ls_shift/su_max 0.000
_refine_ls_shift/su_mean 0.000
_refine_ls_structure_factor_coef Fsqd
_refine_ls_weighting_details 'w=1/[\s^2^(Fo^2^)+(0.0697P)^2^] where P=(Fo^2^+2Fc^2^)/3'
_refine_ls_weighting_scheme calc
_refine_ls_wR_factor_gt 0.1395
_refine_ls_wR_factor_ref 0.1747
_reflns_Friedel_coverage 0.000
_reflns_number_gt 2007
_reflns_number_total 4044
_reflns_threshold_expression 'I > 2\s(I)'
_cod_data_source_file d0nj02028a2.cif
_cod_data_source_block compound12+
_cod_depositor_comments
;Adding full bibliography for 7059685--7059686.cif.

 Adding full bibliography for 7059685--7059686.cif.
;
_cod_original_cell_volume 2319.2(18)
_cod_database_code 7059686
_shelx_shelxl_version_number 2018/3
_shelx_space_group_comment
;
The symmetry employed for this shelxl refinement is uniquely defined
by the following loop, which should always be used as a source of
symmetry information in preference to the above space-group names.
They are only intended as comments.
;
_shelx_estimated_absorpt_t_max 0.971
_shelx_estimated_absorpt_t_min 0.961
_olex2_refinement_description
;
1. Fixed Uiso
 At 1.2 times of:
  All C(H) groups
2.a Aromatic/amide H refined with riding coordinates:
 C7(H7), C5(H5), C6(H6), C4(H4), C16(H16), C11(H11), C14(H14), C15(H15),
 C22(H22), C18(H18), C20(H20), C12(H12), C13(H13), C21(H21), C10(H10), C23(H23)
;
_olex2_submission_special_instructions 'No special instructions were received'

loop_
_space_group_symop_operation_xyz
'x, y, z'
'-x, y+1/2, -z+1/2'
'-x, -y, -z'
'x, -y-1/2, z-1/2'

loop_
_atom_site_label
_atom_site_type_symbol
_atom_site_fract_x
_atom_site_fract_y
_atom_site_fract_z
_atom_site_U_iso_or_equiv
_atom_site_adp_type
_atom_site_occupancy
_atom_site_site_symmetry_order
_atom_site_calc_flag
_atom_site_refinement_flags_posn
_atom_site_refinement_flags_adp
_atom_site_refinement_flags_occupancy
_atom_site_disorder_assembly
_atom_site_disorder_group
P1 P 0.3005(2) 0.68791(7) 0.29784(7) 0.0573(5) Uani 1 1 d . . . . .
F1 F 0.1888(5) 0.62577(14) 0.33532(15) 0.0888(11) Uani 1 1 d . . . . .
F3 F 0.4603(7) 0.63556(15) 0.26020(17) 0.1086(13) Uani 1 1 d . . . . .
F4 F 0.4154(6) 0.74976(15) 0.26189(16) 0.0991(12) Uani 1 1 d . . . . .
F6 F 0.1352(7) 0.73961(15) 0.33630(17) 0.1061(13) Uani 1 1 d . . . . .
F2 F 0.5420(6) 0.69367(19) 0.33658(19) 0.1170(14) Uani 1 1 d . . . . .
F5 F 0.0600(6) 0.6804(2) 0.25990(19) 0.1279(15) Uani 1 1 d . . . . .
N4 N 0.4591(6) 0.09452(16) 0.05095(15) 0.0378(9) Uani 1 1 d . . . . .
N2 N 0.7315(6) 0.00009(18) 0.06884(16) 0.0439(10) Uani 1 1 d . . . . .
O1 O 0.9801(5) -0.09367(15) 0.09162(14) 0.0555(9) Uani 1 1 d . . . . .
N6 N 0.2578(6) -0.03931(17) 0.20850(16) 0.0413(10) Uani 1 1 d . . . . .
N3 N 0.3607(6) 0.02671(17) 0.12970(16) 0.0407(10) Uani 1 1 d . . . . .
N1 N 0.6280(6) -0.06959(17) 0.15108(16) 0.0487(11) Uani 1 1 d . . . . .
C2 C 0.5274(8) 0.03515(19) 0.08569(19) 0.0373(11) Uani 1 1 d . . . . .
C7 C 0.5376(8) 0.1653(2) -0.0284(2) 0.0457(13) Uani 1 1 d . . . . .
H7 H 0.640320 0.175538 -0.060720 0.055 Uiso 1 1 calc R . . . .
C8 C 0.3205(8) 0.2064(2) -0.0140(2) 0.0442(12) Uani 1 1 d . . . . .
C5 C 0.2495(8) 0.1343(2) 0.0672(2) 0.0464(13) Uani 1 1 d . . . . .
H5 H 0.151605 0.123751 0.100044 0.056 Uiso 1 1 calc R . . . .
C9 C 0.2357(9) 0.2641(2) -0.0492(2) 0.0497(13) Uani 1 1 d . . . . .
C17 C -0.0886(8) -0.0603(2) 0.2998(2) 0.0437(12) Uani 1 1 d . . . . .
C3 C 0.4320(8) -0.0275(2) 0.1590(2) 0.0400(12) Uani 1 1 d . . . . .
C1 C 0.7899(8) -0.0563(2) 0.1032(2) 0.0438(12) Uani 1 1 d . . . . .
C6 C 0.1812(8) 0.1895(2) 0.0359(2) 0.0480(13) Uani 1 1 d . . . . .
H6 H 0.038015 0.216658 0.047922 0.058 Uiso 1 1 calc R . . . .
C4 C 0.6034(8) 0.1100(2) 0.0039(2) 0.0426(12) Uani 1 1 d . . . . .
H4 H 0.748905 0.082826 -0.006794 0.051 Uiso 1 1 calc R . . . .
C16 C -0.0339(8) 0.0049(2) 0.2792(2) 0.0545(14) Uani 1 1 d . . . . .
H16 H -0.112695 0.043023 0.296660 0.065 Uiso 1 1 calc R . . . .
C11 C 0.0864(9) 0.3179(2) -0.0268(2) 0.0664(16) Uani 1 1 d . . . . .
H11 H 0.044283 0.319471 0.011687 0.080 Uiso 1 1 calc R . . . .
C14 C 0.2149(10) -0.1026(2) 0.2278(2) 0.0686(17) Uani 1 1 d . . . . .
H14 H 0.303512 -0.139468 0.210657 0.082 Uiso 1 1 calc R . . . .
C15 C 0.1355(8) 0.0140(2) 0.2332(2) 0.0498(13) Uani 1 1 d . . . . .
H15 H 0.165218 0.058092 0.219091 0.060 Uiso 1 1 calc R . . . .
C19 C -0.2789(8) -0.0716(2) 0.3476(2) 0.0478(13) Uani 1 1 d . . . . .
N7 N -0.6457(9) -0.0924(3) 0.4376(2) 0.0886(17) Uani 1 1 d . . . . .
C22 C -0.5362(11) -0.1432(3) 0.4092(3) 0.085(2) Uani 1 1 d . . . . .
H22 H -0.584089 -0.187734 0.419765 0.102 Uiso 1 1 calc R . . . .
C18 C 0.0419(9) -0.1144(2) 0.2726(2) 0.0658(17) Uani 1 1 d . . . . .
H18 H 0.011636 -0.159259 0.284990 0.079 Uiso 1 1 calc R . . . .
N5 N 0.0526(11) 0.3716(2) -0.1166(2) 0.0958(18) Uani 1 1 d . . . . .
C20 C -0.3552(9) -0.1358(3) 0.3647(2) 0.0666(16) Uani 1 1 d . . . . .
H20 H -0.285518 -0.174433 0.346336 0.080 Uiso 1 1 calc R . . . .
C12 C 0.0005(12) 0.3690(3) -0.0618(3) 0.090(2) Uani 1 1 d . . . . .
H12 H -0.101670 0.404282 -0.045702 0.108 Uiso 1 1 calc R . . . .
C13 C 0.1976(13) 0.3201(3) -0.1377(3) 0.103(2) Uani 1 1 d . . . . .
H13 H 0.240782 0.320395 -0.176117 0.123 Uiso 1 1 calc R . . . .
C21 C -0.3931(11) -0.0179(3) 0.3775(3) 0.089(2) Uani 1 1 d . . . . .
H21 H -0.348715 0.027270 0.368000 0.107 Uiso 1 1 calc R . . . .
C10 C 0.2883(11) 0.2660(3) -0.1060(3) 0.083(2) Uani 1 1 d . . . . .
H10 H 0.385612 0.230678 -0.123392 0.099 Uiso 1 1 calc R . . . .
C23 C -0.5711(13) -0.0306(3) 0.4208(3) 0.111(3) Uani 1 1 d . . . . .
H23 H -0.644993 0.007110 0.439854 0.133 Uiso 1 1 calc R . . . .

loop_
_atom_site_aniso_label
_atom_site_aniso_U_11
_atom_site_aniso_U_22
_atom_site_aniso_U_33
_atom_site_aniso_U_23
_atom_site_aniso_U_13
_atom_site_aniso_U_12
P1 0.0490(7) 0.0549(8) 0.0669(12) 0.0150(8) 0.0122(7) 0.0081(6)
F1 0.0831(19) 0.074(2) 0.106(3) 0.023(2) 0.0326(19) -0.0039(15)
F3 0.116(2) 0.078(2) 0.127(4) 0.004(2) 0.060(2) 0.0142(19)
F4 0.111(2) 0.069(2) 0.114(3) 0.039(2) 0.033(2) 0.0120(17)
F6 0.125(3) 0.077(2) 0.112(3) 0.006(2) 0.044(2) 0.0248(19)
F2 0.083(2) 0.129(3) 0.141(4) 0.041(3) -0.035(2) -0.015(2)
F5 0.091(2) 0.184(4) 0.112(4) 0.016(3) -0.035(2) 0.002(2)
N4 0.0434(18) 0.036(2) 0.033(3) -0.0048(19) 0.0075(17) -0.0019(16)
N2 0.048(2) 0.049(2) 0.034(3) 0.000(2) 0.0097(18) 0.0063(18)
O1 0.0558(17) 0.0540(19) 0.055(3) -0.0018(18) 0.0154(17) 0.0172(15)
N6 0.048(2) 0.037(2) 0.038(3) 0.0056(19) 0.0101(18) 0.0076(16)
N3 0.050(2) 0.033(2) 0.038(3) 0.0018(19) 0.0112(19) 0.0010(16)
N1 0.054(2) 0.051(2) 0.040(3) 0.002(2) 0.011(2) 0.0108(18)
C2 0.047(2) 0.031(2) 0.033(3) -0.001(2) 0.003(2) -0.0035(19)
C7 0.058(3) 0.045(3) 0.033(3) 0.000(2) 0.016(2) -0.003(2)
C8 0.055(3) 0.042(3) 0.036(3) -0.003(2) 0.004(2) -0.001(2)
C5 0.050(2) 0.052(3) 0.036(3) 0.001(3) 0.010(2) 0.002(2)
C9 0.064(3) 0.049(3) 0.035(4) 0.007(3) 0.010(2) 0.006(2)
C17 0.051(2) 0.042(3) 0.037(3) 0.000(2) 0.005(2) 0.001(2)
C3 0.044(2) 0.041(3) 0.034(3) -0.002(2) 0.008(2) -0.002(2)
C1 0.050(3) 0.043(3) 0.038(3) -0.008(2) 0.008(2) -0.001(2)
C6 0.057(3) 0.044(3) 0.042(3) 0.006(3) 0.013(2) 0.015(2)
C4 0.045(2) 0.044(3) 0.037(3) -0.007(2) 0.013(2) -0.001(2)
C16 0.073(3) 0.035(3) 0.053(4) -0.006(3) 0.022(3) 0.001(2)
C11 0.094(4) 0.058(3) 0.046(4) 0.010(3) 0.021(3) 0.023(3)
C14 0.093(4) 0.041(3) 0.069(4) 0.015(3) 0.033(3) 0.027(3)
C15 0.067(3) 0.033(2) 0.048(4) -0.003(2) 0.015(3) -0.005(2)
C19 0.056(3) 0.048(3) 0.039(4) 0.000(3) 0.006(2) -0.004(2)
N7 0.108(4) 0.091(4) 0.064(4) 0.010(3) 0.040(3) -0.005(3)
C22 0.094(4) 0.074(4) 0.084(5) 0.017(4) 0.027(4) -0.016(3)
C18 0.093(4) 0.041(3) 0.060(4) 0.020(3) 0.033(3) 0.012(3)
N5 0.149(4) 0.082(4) 0.055(4) 0.028(3) 0.028(3) 0.048(3)
C20 0.080(3) 0.053(3) 0.065(4) 0.006(3) 0.020(3) -0.006(3)
C12 0.125(5) 0.072(4) 0.071(6) 0.017(4) 0.033(4) 0.042(4)
C13 0.160(6) 0.108(5) 0.038(4) 0.026(4) 0.024(4) 0.058(5)
C21 0.124(5) 0.058(3) 0.081(5) 0.001(3) 0.051(4) -0.001(3)
C10 0.124(5) 0.077(4) 0.046(5) 0.015(3) 0.020(4) 0.046(3)
C23 0.148(6) 0.075(4) 0.103(6) -0.003(4) 0.079(5) 0.004(4)

loop_
_atom_type_symbol
_atom_type_description
_atom_type_scat_dispersion_real
_atom_type_scat_dispersion_imag
_atom_type_scat_source
C C 0.0033 0.0016 'International Tables Vol C Tables 4.2.6.8 and 6.1.1.4'
H H 0.0000 0.0000 'International Tables Vol C Tables 4.2.6.8 and 6.1.1.4'
F F 0.0171 0.0103 'International Tables Vol C Tables 4.2.6.8 and 6.1.1.4'
N N 0.0061 0.0033 'International Tables Vol C Tables 4.2.6.8 and 6.1.1.4'
O O 0.0106 0.0060 'International Tables Vol C Tables 4.2.6.8 and 6.1.1.4'
P P 0.1023 0.0942 'International Tables Vol C Tables 4.2.6.8 and 6.1.1.4'

loop_
_geom_angle_atom_site_label_1
_geom_angle_atom_site_label_2
_geom_angle_atom_site_label_3
_geom_angle
_geom_angle_site_symmetry_1
_geom_angle_site_symmetry_3
_geom_angle_publ_flag
F3 P1 F1 89.45(17) . . ?
F3 P1 F4 90.84(18) . . ?
F3 P1 F6 178.86(19) . . ?
F4 P1 F1 178.7(2) . . ?
F4 P1 F6 90.24(17) . . ?
F6 P1 F1 89.47(18) . . ?
F2 P1 F1 89.5(2) . . ?
F2 P1 F3 89.3(2) . . ?
F2 P1 F4 89.2(2) . . ?
F2 P1 F6 91.1(2) . . ?
F5 P1 F1 89.2(2) . . ?
F5 P1 F3 90.2(2) . . ?
F5 P1 F4 92.1(2) . . ?
F5 P1 F6 89.4(2) . . ?
F5 P1 F2 178.6(2) . . ?
C5 N4 C2 119.1(3) . . ?
C4 N4 C2 120.8(3) . . ?
C4 N4 C5 120.1(4) . . ?
C2 N2 C1 114.5(3) . . ?
C14 N6 C3 120.7(3) . . ?
C14 N6 C15 120.1(4) . . ?
C15 N6 C3 119.2(3) . . ?
C3 N3 C2 109.7(3) . . ?
C3 N1 C1 115.0(4) . . ?
N2 C2 N4 116.3(4) . . ?
N2 C2 N3 131.0(4) . . ?
N3 C2 N4 112.7(3) . . ?
C4 C7 C8 121.2(4) . . ?
C7 C8 C9 122.7(4) . . ?
C7 C8 C6 116.3(4) . . ?
C6 C8 C9 121.0(4) . . ?
N4 C5 C6 120.4(4) . . ?
C11 C9 C8 121.5(5) . . ?
C10 C9 C8 122.2(4) . . ?
C10 C9 C11 116.3(5) . . ?
C16 C17 C19 121.6(4) . . ?
C16 C17 C18 116.4(4) . . ?
C18 C17 C19 122.0(4) . . ?
N3 C3 N6 112.5(3) . . ?
N1 C3 N6 116.9(4) . . ?
N1 C3 N3 130.5(4) . . ?
O1 C1 N2 120.7(4) . . ?
O1 C1 N1 120.1(4) . . ?
N1 C1 N2 119.2(3) . . ?
C5 C6 C8 121.5(4) . . ?
N4 C4 C7 120.5(4) . . ?
C15 C16 C17 120.6(4) . . ?
C12 C11 C9 119.4(5) . . ?
N6 C14 C18 121.0(4) . . ?
N6 C15 C16 121.1(4) . . ?
C20 C19 C17 122.2(4) . . ?
C20 C19 C21 115.7(4) . . ?
C21 C19 C17 122.1(4) . . ?
C22 N7 C23 114.9(5) . . ?
N7 C22 C20 125.0(5) . . ?
C14 C18 C17 120.8(4) . . ?
C12 N5 C13 115.5(5) . . ?
C19 C20 C22 119.7(5) . . ?
N5 C12 C11 124.7(5) . . ?
N5 C13 C10 123.9(6) . . ?
C23 C21 C19 120.2(5) . . ?
C9 C10 C13 120.2(5) . . ?
N7 C23 C21 124.5(5) . . ?

loop_
_geom_bond_atom_site_label_1
_geom_bond_atom_site_label_2
_geom_bond_distance
_geom_bond_site_symmetry_2
_geom_bond_publ_flag
P1 F1 1.589(3) . ?
P1 F3 1.558(3) . ?
P1 F4 1.571(3) . ?
P1 F6 1.574(3) . ?
P1 F2 1.556(4) . ?
P1 F5 1.543(4) . ?
N4 C2 1.466(5) . ?
N4 C5 1.353(5) . ?
N4 C4 1.344(5) . ?
N2 C2 1.284(5) . ?
N2 C1 1.404(5) . ?
O1 C1 1.224(4) . ?
N6 C3 1.458(5) . ?
N6 C14 1.326(5) . ?
N6 C15 1.329(5) . ?
N3 C2 1.326(5) . ?
N3 C3 1.319(5) . ?
N1 C3 1.290(5) . ?
N1 C1 1.398(5) . ?
C7 C8 1.386(5) . ?
C7 C4 1.368(6) . ?
C8 C9 1.471(6) . ?
C8 C6 1.392(6) . ?
C5 C6 1.356(6) . ?
C9 C11 1.381(6) . ?
C9 C10 1.366(7) . ?
C17 C16 1.381(6) . ?
C17 C19 1.475(6) . ?
C17 C18 1.384(6) . ?
C16 C15 1.372(6) . ?
C11 C12 1.375(7) . ?
C14 C18 1.370(6) . ?
C19 C20 1.361(6) . ?
C19 C21 1.374(6) . ?
N7 C22 1.305(7) . ?
N7 C23 1.316(6) . ?
C22 C20 1.377(7) . ?
N5 C12 1.319(7) . ?
N5 C13 1.326(6) . ?
C13 C10 1.379(7) . ?
C21 C23 1.362(7) . ?
